data_7713323
loop_
_publ_author_name
'Singh, Karampal'
'Northcote-Smith, Joshua'
'Singh, Kuldip'
'Suntharalingam, Kogularamanan'

_publ_section_title
;
 Cancer stem cell activity of copper(II)-terpyridine complexes with aryl
 sulfonamide groups.
;
_journal_name_full 'Dalton transactions (Cambridge, England : 2003)'
_journal_paper_doi 10.1039/d3dt01294h
_journal_year 2023
_chemical_formula_moiety 'C23 H20 Cl2 Cu N4 O3 S'
_chemical_formula_sum 'C23 H20 Cl2 Cu N4 O3 S'
_chemical_formula_weight 566.93
_space_group_crystal_system orthorhombic
_space_group_IT_number 61
_space_group_name_Hall '-P 2ac 2ab'
_space_group_name_H-M_alt 'P b c a'
_atom_sites_solution_hydrogens mixed
_audit_creation_method SHELXL-2018/3
_audit_update_record
;
2023-04-21 deposited with the CCDC.	2023-06-07 downloaded from the CCDC.
;
_cell_angle_alpha 90
_cell_angle_beta 90
_cell_angle_gamma 90
_cell_formula_units_Z 8
_cell_length_a 14.013(3)
_cell_length_b 13.767(3)
_cell_length_c 24.041(5)
_cell_measurement_reflns_used 826
_cell_measurement_temperature 150(2)
_cell_measurement_theta_max 23.345
_cell_measurement_theta_min 2.233
_cell_volume 4637.9(17)
_computing_cell_refinement 'Bruker SMART'
_computing_data_collection 'Bruker SMART'
_computing_data_reduction 'Bruker SHELXTL'
_computing_molecular_graphics 'Bruker SHELXTL'
_computing_publication_material 'Bruker SHELXTL'
_computing_structure_refinement 'SHELXL-2018/3 (Sheldrick, 2018)'
_computing_structure_solution 'Bruker SHELXTL'
_diffrn_ambient_temperature 150(2)
_diffrn_measured_fraction_theta_full 1.000
_diffrn_measured_fraction_theta_max 1.000
_diffrn_measurement_device_type 'Bruker Apex 2000 CCD area detector'
_diffrn_measurement_method 'phi and omega scans'
_diffrn_radiation_type MoK\a
_diffrn_radiation_wavelength 0.71073
_diffrn_reflns_av_R_equivalents 0.0890
_diffrn_reflns_av_unetI/netI 0.0610
_diffrn_reflns_Laue_measured_fraction_full 1.000
_diffrn_reflns_Laue_measured_fraction_max 1.000
_diffrn_reflns_limit_h_max 17
_diffrn_reflns_limit_h_min -17
_diffrn_reflns_limit_k_max 16
_diffrn_reflns_limit_k_min -16
_diffrn_reflns_limit_l_max 29
_diffrn_reflns_limit_l_min -29
_diffrn_reflns_number 34260
_diffrn_reflns_point_group_measured_fraction_full 1.000
_diffrn_reflns_point_group_measured_fraction_max 1.000
_diffrn_reflns_theta_full 25.242
_diffrn_reflns_theta_max 25.999
_diffrn_reflns_theta_min 1.694
_exptl_absorpt_coefficient_mu 1.297
_exptl_absorpt_correction_T_max 0.850
_exptl_absorpt_correction_T_min 0.666
_exptl_absorpt_correction_type empirical
_exptl_absorpt_process_details
;
absoprtion correction based on 9908 reflections(SADABS);Rint 0.0758 before
correction and 0.0495 after.
;
_exptl_crystal_colour blue
_exptl_crystal_density_diffrn 1.624
_exptl_crystal_description plate
_exptl_crystal_F_000 2312
_exptl_crystal_size_max 0.43
_exptl_crystal_size_mid 0.31
_exptl_crystal_size_min 0.10
_refine_diff_density_max 0.552
_refine_diff_density_min -0.322
_refine_diff_density_rms 0.088
_refine_ls_extinction_method none
_refine_ls_goodness_of_fit_ref 0.949
_refine_ls_hydrogen_treatment constr
_refine_ls_matrix_type full
_refine_ls_number_parameters 307
_refine_ls_number_reflns 4558
_refine_ls_number_restraints 0
_refine_ls_restrained_S_all 0.949
_refine_ls_R_factor_all 0.0622
_refine_ls_R_factor_gt 0.0419
_refine_ls_shift/su_max 0.002
_refine_ls_shift/su_mean 0.000
_refine_ls_structure_factor_coef Fsqd
_refine_ls_weighting_details 'w=1/[\s^2^(Fo^2^)+(0.0468P)^2^] where P=(Fo^2^+2Fc^2^)/3'
_refine_ls_weighting_scheme calc
_refine_ls_wR_factor_gt 0.0909
_refine_ls_wR_factor_ref 0.0967
_reflns_Friedel_coverage 0.000
_reflns_number_gt 3436
_reflns_number_total 4558
_reflns_threshold_expression 'I > 2\s(I)'
_cod_data_source_file d3dt01294h2.cif
_cod_data_source_block 22001
_cod_original_cell_volume 4638.0(18)
_cod_database_code 7713323
_shelx_shelxl_version_number 2018/3
_shelx_space_group_comment
; 
The symmetry employed for this shelxl refinement is uniquely defined 
by the following loop, which should always be used as a source of 
symmetry information in preference to the above space-group names. 
They are only intended as comments. 
;

loop_
_space_group_symop_operation_xyz
'x, y, z'
'-x+1/2, -y, z+1/2'
'-x, y+1/2, -z+1/2'
'x+1/2, -y+1/2, -z'
'-x, -y, -z'
'x-1/2, y, -z-1/2'
'x, -y-1/2, z-1/2'
'-x-1/2, y-1/2, z'

loop_
_atom_site_label
_atom_site_type_symbol
_atom_site_fract_x
_atom_site_fract_y
_atom_site_fract_z
_atom_site_U_iso_or_equiv
_atom_site_adp_type
_atom_site_occupancy
_atom_site_site_symmetry_order
_atom_site_calc_flag
_atom_site_refinement_flags_posn
_atom_site_refinement_flags_adp
_atom_site_refinement_flags_occupancy
_atom_site_disorder_assembly
_atom_site_disorder_group
Cu1 Cu 1.07932(3) 0.19159(3) 0.43661(2) 0.01823(12) Uani 1 1 d . . . . .
Cl1 Cl 1.16861(6) 0.20965(6) 0.35988(3) 0.0277(2) Uani 1 1 d . . . . .
Cl2 Cl 1.08981(5) 0.35189(6) 0.48068(3) 0.01977(18) Uani 1 1 d . . . . .
S1 S 0.61173(6) 0.06368(6) 0.74652(3) 0.0232(2) Uani 1 1 d . . . . .
O1 O 0.82666(14) 0.06751(16) 0.62570(8) 0.0216(5) Uani 1 1 d . . . . .
O2 O 0.55523(16) 0.15018(17) 0.74712(10) 0.0297(6) Uani 1 1 d . . . . .
O3 O 0.62402(16) 0.01065(18) 0.79731(9) 0.0299(6) Uani 1 1 d . . . . .
N1 N 0.94653(18) 0.20406(18) 0.40128(10) 0.0182(6) Uani 1 1 d . . . . .
N2 N 0.99863(18) 0.13552(18) 0.49478(10) 0.0160(6) Uani 1 1 d . . . . .
N3 N 1.17998(17) 0.13158(18) 0.48783(11) 0.0174(6) Uani 1 1 d . . . . .
N4 N 0.71709(18) 0.0941(2) 0.72434(11) 0.0219(6) Uani 1 1 d . . . . .
H4A H 0.711782 0.135779 0.697156 0.026 Uiso 1 1 d R U . . .
C1 C 0.9273(2) 0.2379(2) 0.35021(13) 0.0236(8) Uani 1 1 d . . . . .
H1 H 0.978725 0.257607 0.327032 0.028 Uiso 1 1 calc R U . . .
C2 C 0.8352(2) 0.2450(3) 0.33025(14) 0.0269(8) Uani 1 1 d . . . . .
H2 H 0.823372 0.269384 0.293922 0.032 Uiso 1 1 calc R U . . .
C3 C 0.7607(2) 0.2163(2) 0.36382(13) 0.0259(8) Uani 1 1 d . . . . .
H3 H 0.697014 0.219508 0.350443 0.031 Uiso 1 1 calc R U . . .
C4 C 0.7789(2) 0.1828(2) 0.41717(13) 0.0204(7) Uani 1 1 d . . . . .
H4 H 0.728249 0.164002 0.441126 0.024 Uiso 1 1 calc R U . . .
C5 C 0.8729(2) 0.1775(2) 0.43449(13) 0.0171(7) Uani 1 1 d . . . . .
C6 C 0.9031(2) 0.1427(2) 0.49029(13) 0.0174(7) Uani 1 1 d . . . . .
C7 C 0.8446(2) 0.1196(2) 0.53424(13) 0.0186(7) Uani 1 1 d . . . . .
H7 H 0.777250 0.124338 0.530890 0.022 Uiso 1 1 calc R U . . .
C8 C 0.8866(2) 0.0888(2) 0.58405(13) 0.0179(7) Uani 1 1 d . . . . .
C9 C 0.9859(2) 0.0805(2) 0.58774(13) 0.0177(7) Uani 1 1 d . . . . .
H9 H 1.015671 0.058797 0.621007 0.021 Uiso 1 1 calc R U . . .
C10 C 1.0395(2) 0.1050(2) 0.54153(13) 0.0163(7) Uani 1 1 d . . . . .
C11 C 1.1453(2) 0.1003(2) 0.53739(13) 0.0167(7) Uani 1 1 d . . . . .
C12 C 1.2034(2) 0.0659(2) 0.57876(13) 0.0207(7) Uani 1 1 d . . . . .
H12 H 1.177313 0.044377 0.613068 0.025 Uiso 1 1 calc R U . . .
C13 C 1.3011(2) 0.0632(2) 0.56967(14) 0.0228(7) Uani 1 1 d . . . . .
H13 H 1.342819 0.039630 0.597751 0.027 Uiso 1 1 calc R U . . .
C14 C 1.3372(2) 0.0949(2) 0.51955(14) 0.0234(8) Uani 1 1 d . . . . .
H14 H 1.403952 0.093985 0.512698 0.028 Uiso 1 1 calc R U . . .
C15 C 1.2746(2) 0.1282(2) 0.47942(14) 0.0226(7) Uani 1 1 d . . . . .
H15 H 1.299387 0.149436 0.444707 0.027 Uiso 1 1 calc R U . . .
C16 C 0.8662(2) 0.0427(3) 0.67939(13) 0.0245(8) Uani 1 1 d . . . . .
H16A H 0.899706 0.099371 0.695602 0.029 Uiso 1 1 calc R U . . .
H16B H 0.912349 -0.011346 0.675679 0.029 Uiso 1 1 calc R U . . .
C17 C 0.7843(2) 0.0130(2) 0.71583(13) 0.0239(8) Uani 1 1 d . . . . .
H17A H 0.750235 -0.042159 0.698453 0.029 Uiso 1 1 calc R U . . .
H17B H 0.809076 -0.008857 0.752299 0.029 Uiso 1 1 calc R U . . .
C18 C 0.5641(2) -0.0173(2) 0.69720(13) 0.0205(7) Uani 1 1 d . . . . .
C19 C 0.5565(2) 0.0137(2) 0.64212(13) 0.0208(7) Uani 1 1 d . . . . .
H19 H 0.574832 0.077605 0.631819 0.025 Uiso 1 1 calc R U . . .
C20 C 0.5218(2) -0.0505(2) 0.60285(14) 0.0225(8) Uani 1 1 d . . . . .
H20 H 0.515555 -0.030267 0.565253 0.027 Uiso 1 1 calc R U . . .
C21 C 0.4961(2) -0.1435(3) 0.61765(15) 0.0276(8) Uani 1 1 d . . . . .
H21 H 0.472874 -0.187273 0.590255 0.033 Uiso 1 1 calc R U . . .
C22 C 0.5042(3) -0.1733(3) 0.67244(16) 0.0394(10) Uani 1 1 d . . . . .
H22 H 0.486493 -0.237501 0.682507 0.047 Uiso 1 1 calc R U . . .
C23 C 0.5378(2) -0.1101(3) 0.71262(15) 0.0306(9) Uani 1 1 d . . . . .
H23 H 0.542787 -0.130329 0.750297 0.037 Uiso 1 1 calc R U . . .

loop_
_atom_site_aniso_label
_atom_site_aniso_U_11
_atom_site_aniso_U_22
_atom_site_aniso_U_33
_atom_site_aniso_U_23
_atom_site_aniso_U_13
_atom_site_aniso_U_12
Cu1 0.0173(2) 0.0204(2) 0.0170(2) 0.00062(17) 0.00309(16) 0.00006(17)
Cl1 0.0291(5) 0.0317(5) 0.0222(4) 0.0022(4) 0.0103(4) 0.0038(4)
Cl2 0.0184(4) 0.0198(4) 0.0211(4) -0.0014(3) 0.0002(3) 0.0013(3)
S1 0.0221(4) 0.0328(5) 0.0148(4) -0.0023(4) 0.0033(3) 0.0009(4)
O1 0.0155(11) 0.0329(14) 0.0164(12) 0.0053(10) 0.0014(9) -0.0004(10)
O2 0.0285(13) 0.0361(15) 0.0246(13) -0.0051(12) 0.0063(10) 0.0080(11)
O3 0.0307(13) 0.0448(16) 0.0143(12) 0.0036(11) 0.0013(10) -0.0008(12)
N1 0.0195(14) 0.0189(15) 0.0164(14) -0.0020(12) 0.0005(11) -0.0032(11)
N2 0.0168(13) 0.0145(14) 0.0168(14) -0.0004(11) 0.0011(11) -0.0001(11)
N3 0.0156(14) 0.0158(14) 0.0207(15) -0.0012(12) 0.0021(11) 0.0014(11)
N4 0.0224(15) 0.0265(16) 0.0169(15) -0.0004(12) 0.0005(12) -0.0003(12)
C1 0.0294(19) 0.0238(19) 0.0176(17) -0.0010(15) 0.0061(15) -0.0022(15)
C2 0.032(2) 0.032(2) 0.0168(17) 0.0029(16) -0.0042(15) -0.0007(16)
C3 0.0254(19) 0.030(2) 0.0225(19) -0.0011(16) -0.0043(15) 0.0029(15)
C4 0.0201(17) 0.0185(18) 0.0225(18) -0.0014(15) -0.0003(14) -0.0023(14)
C5 0.0200(16) 0.0128(16) 0.0186(17) -0.0028(13) 0.0008(14) -0.0013(13)
C6 0.0188(16) 0.0154(17) 0.0181(17) -0.0014(14) -0.0007(13) -0.0024(13)
C7 0.0125(15) 0.0194(17) 0.0240(18) -0.0021(14) 0.0001(14) 0.0005(13)
C8 0.0189(16) 0.0172(17) 0.0176(17) -0.0023(14) 0.0040(13) -0.0019(13)
C9 0.0163(16) 0.0180(17) 0.0188(17) -0.0007(14) -0.0020(13) -0.0002(13)
C10 0.0172(16) 0.0115(16) 0.0203(17) -0.0025(13) 0.0000(13) 0.0001(13)
C11 0.0168(16) 0.0116(16) 0.0215(17) -0.0026(14) 0.0020(13) 0.0001(12)
C12 0.0234(17) 0.0193(18) 0.0193(17) -0.0001(14) 0.0029(14) 0.0001(14)
C13 0.0205(17) 0.0233(19) 0.0247(19) -0.0011(16) -0.0031(14) 0.0050(14)
C14 0.0150(16) 0.0228(19) 0.032(2) -0.0053(16) 0.0026(15) 0.0033(14)
C15 0.0215(17) 0.0196(18) 0.0266(19) -0.0020(15) 0.0066(15) 0.0009(14)
C16 0.0194(17) 0.036(2) 0.0180(18) 0.0032(15) 0.0011(14) -0.0026(15)
C17 0.0223(18) 0.029(2) 0.0207(18) 0.0044(15) 0.0015(14) 0.0013(15)
C18 0.0145(16) 0.0295(19) 0.0176(17) 0.0028(15) 0.0019(13) 0.0021(14)
C19 0.0216(17) 0.0233(18) 0.0174(17) 0.0045(15) 0.0018(13) 0.0001(14)
C20 0.0222(18) 0.026(2) 0.0191(18) 0.0034(15) 0.0006(14) 0.0007(15)
C21 0.0255(19) 0.027(2) 0.030(2) -0.0001(17) -0.0056(16) -0.0047(16)
C22 0.048(2) 0.029(2) 0.041(2) 0.0127(19) -0.012(2) -0.0132(19)
C23 0.033(2) 0.036(2) 0.0234(19) 0.0139(17) -0.0054(16) -0.0052(17)

loop_
_atom_type_symbol
_atom_type_description
_atom_type_scat_dispersion_real
_atom_type_scat_dispersion_imag
_atom_type_scat_source
C C 0.0033 0.0016 'International Tables Vol C Tables 4.2.6.8 and 6.1.1.4'
H H 0.0000 0.0000 'International Tables Vol C Tables 4.2.6.8 and 6.1.1.4'
N N 0.0061 0.0033 'International Tables Vol C Tables 4.2.6.8 and 6.1.1.4'
O O 0.0106 0.0060 'International Tables Vol C Tables 4.2.6.8 and 6.1.1.4'
S S 0.1246 0.1234 'International Tables Vol C Tables 4.2.6.8 and 6.1.1.4'
Cl Cl 0.1484 0.1585 'International Tables Vol C Tables 4.2.6.8 and 6.1.1.4'
Cu Cu 0.3201 1.2651 'International Tables Vol C Tables 4.2.6.8 and 6.1.1.4'

loop_
_geom_angle_atom_site_label_1
_geom_angle_atom_site_label_2
_geom_angle_atom_site_label_3
_geom_angle
_geom_angle_site_symmetry_1
_geom_angle_site_symmetry_3
_geom_angle_publ_flag
N2 Cu1 N3 78.99(10) . . ?
N2 Cu1 N1 78.75(10) . . ?
N3 Cu1 N1 155.16(10) . . ?
N2 Cu1 Cl1 162.51(8) . . ?
N3 Cu1 Cl1 98.92(8) . . ?
N1 Cu1 Cl1 98.99(8) . . ?
N2 Cu1 Cl2 94.63(8) . . ?
N3 Cu1 Cl2 93.55(7) . . ?
N1 Cu1 Cl2 99.08(7) . . ?
Cl1 Cu1 Cl2 102.84(3) . . ?
O2 S1 O3 118.84(14) . . ?
O2 S1 N4 106.95(15) . . ?
O3 S1 N4 107.57(14) . . ?
O2 S1 C18 108.91(15) . . ?
O3 S1 C18 107.29(15) . . ?
N4 S1 C18 106.69(14) . . ?
C8 O1 C16 118.6(2) . . ?
C1 N1 C5 118.7(3) . . ?
C1 N1 Cu1 126.1(2) . . ?
C5 N1 Cu1 115.1(2) . . ?
C10 N2 C6 121.3(3) . . ?
C10 N2 Cu1 118.7(2) . . ?
C6 N2 Cu1 119.2(2) . . ?
C15 N3 C11 118.4(3) . . ?
C15 N3 Cu1 127.2(2) . . ?
C11 N3 Cu1 114.20(19) . . ?
C17 N4 S1 115.5(2) . . ?
C17 N4 H4A 116.6 . . ?
S1 N4 H4A 109.7 . . ?
N1 C1 C2 122.0(3) . . ?
N1 C1 H1 119.0 . . ?
C2 C1 H1 119.0 . . ?
C3 C2 C1 119.0(3) . . ?
C3 C2 H2 120.5 . . ?
C1 C2 H2 120.5 . . ?
C2 C3 C4 119.9(3) . . ?
C2 C3 H3 120.1 . . ?
C4 C3 H3 120.1 . . ?
C5 C4 C3 118.1(3) . . ?
C5 C4 H4 121.0 . . ?
C3 C4 H4 121.0 . . ?
N1 C5 C4 122.3(3) . . ?
N1 C5 C6 113.7(3) . . ?
C4 C5 C6 124.1(3) . . ?
N2 C6 C7 120.9(3) . . ?
N2 C6 C5 112.3(3) . . ?
C7 C6 C5 126.8(3) . . ?
C6 C7 C8 118.5(3) . . ?
C6 C7 H7 120.8 . . ?
C8 C7 H7 120.8 . . ?
O1 C8 C9 124.0(3) . . ?
O1 C8 C7 116.2(3) . . ?
C9 C8 C7 119.8(3) . . ?
C10 C9 C8 118.0(3) . . ?
C10 C9 H9 121.0 . . ?
C8 C9 H9 121.0 . . ?
N2 C10 C9 121.5(3) . . ?
N2 C10 C11 112.7(3) . . ?
C9 C10 C11 125.8(3) . . ?
N3 C11 C12 122.3(3) . . ?
N3 C11 C10 113.7(3) . . ?
C12 C11 C10 124.0(3) . . ?
C11 C12 C13 118.8(3) . . ?
C11 C12 H12 120.6 . . ?
C13 C12 H12 120.6 . . ?
C14 C13 C12 119.4(3) . . ?
C14 C13 H13 120.3 . . ?
C12 C13 H13 120.3 . . ?
C13 C14 C15 118.9(3) . . ?
C13 C14 H14 120.6 . . ?
C15 C14 H14 120.6 . . ?
N3 C15 C14 122.2(3) . . ?
N3 C15 H15 118.9 . . ?
C14 C15 H15 118.9 . . ?
O1 C16 C17 107.0(2) . . ?
O1 C16 H16A 110.3 . . ?
C17 C16 H16A 110.3 . . ?
O1 C16 H16B 110.3 . . ?
C17 C16 H16B 110.3 . . ?
H16A C16 H16B 108.6 . . ?
N4 C17 C16 111.3(3) . . ?
N4 C17 H17A 109.4 . . ?
C16 C17 H17A 109.4 . . ?
N4 C17 H17B 109.4 . . ?
C16 C17 H17B 109.4 . . ?
H17A C17 H17B 108.0 . . ?
C23 C18 C19 121.1(3) . . ?
C23 C18 S1 120.4(3) . . ?
C19 C18 S1 118.4(3) . . ?
C20 C19 C18 118.7(3) . . ?
C20 C19 H19 120.7 . . ?
C18 C19 H19 120.7 . . ?
C21 C20 C19 120.7(3) . . ?
C21 C20 H20 119.7 . . ?
C19 C20 H20 119.7 . . ?
C20 C21 C22 120.0(3) . . ?
C20 C21 H21 120.0 . . ?
C22 C21 H21 120.0 . . ?
C23 C22 C21 120.5(3) . . ?
C23 C22 H22 119.8 . . ?
C21 C22 H22 119.8 . . ?
C18 C23 C22 119.0(3) . . ?
C18 C23 H23 120.5 . . ?
C22 C23 H23 120.5 . . ?

loop_
_geom_bond_atom_site_label_1
_geom_bond_atom_site_label_2
_geom_bond_distance
_geom_bond_site_symmetry_2
_geom_bond_publ_flag
Cu1 N2 1.957(3) . ?
Cu1 N3 2.047(3) . ?
Cu1 N1 2.053(3) . ?
Cu1 Cl1 2.2428(9) . ?
Cu1 Cl2 2.4525(10) . ?
S1 O2 1.430(2) . ?
S1 O3 1.433(2) . ?
S1 N4 1.625(3) . ?
S1 C18 1.759(3) . ?
O1 C8 1.340(4) . ?
O1 C16 1.446(4) . ?
N1 C1 1.341(4) . ?
N1 C5 1.355(4) . ?
N2 C10 1.330(4) . ?
N2 C6 1.346(4) . ?
N3 C15 1.342(4) . ?
N3 C11 1.357(4) . ?
N4 C17 1.475(4) . ?
N4 H4A 0.8728 . ?
C1 C2 1.381(4) . ?
C1 H1 0.9500 . ?
C2 C3 1.377(5) . ?
C2 H2 0.9500 . ?
C3 C4 1.387(4) . ?
C3 H3 0.9500 . ?
C4 C5 1.383(4) . ?
C4 H4 0.9500 . ?
C5 C6 1.486(4) . ?
C6 C7 1.375(4) . ?
C7 C8 1.400(4) . ?
C7 H7 0.9500 . ?
C8 C9 1.399(4) . ?
C9 C10 1.382(4) . ?
C9 H9 0.9500 . ?
C10 C11 1.488(4) . ?
C11 C12 1.369(4) . ?
C12 C13 1.387(4) . ?
C12 H12 0.9500 . ?
C13 C14 1.378(4) . ?
C13 H13 0.9500 . ?
C14 C15 1.382(4) . ?
C14 H14 0.9500 . ?
C15 H15 0.9500 . ?
C16 C17 1.501(4) . ?
C16 H16A 0.9900 . ?
C16 H16B 0.9900 . ?
C17 H17A 0.9900 . ?
C17 H17B 0.9900 . ?
C18 C23 1.381(5) . ?
C18 C19 1.395(4) . ?
C19 C20 1.381(4) . ?
C19 H19 0.9500 . ?
C20 C21 1.377(5) . ?
C20 H20 0.9500 . ?
C21 C22 1.384(5) . ?
C21 H21 0.9500 . ?
C22 C23 1.382(5) . ?
C22 H22 0.9500 . ?
C23 H23 0.9500 . ?

loop_
_geom_hbond_atom_site_label_D
_geom_hbond_atom_site_label_H
_geom_hbond_atom_site_label_A
_geom_hbond_distance_DH
_geom_hbond_distance_HA
_geom_hbond_distance_DA
_geom_hbond_angle_DHA
_geom_hbond_site_symmetry_A
_geom_hbond_publ_flag
C19 H19 Cl2 0.95 2.88 3.516(3) 125.2 4_456 yes
C17 H17A Cl1 0.99 2.93 3.626(4) 128.3 5_756 yes
C15 H15 Cl1 0.95 2.86 3.424(4) 118.7 . yes
C14 H14 Cl2 0.95 2.71 3.615(3) 158.6 4_556 yes
C12 H12 O3 0.95 2.33 3.270(4) 171.8 6_657 yes
C9 H9 O3 0.95 2.57 3.508(4) 169.7 6_657 yes
C7 H7 Cl2 0.95 2.66 3.610(3) 176.7 4_456 yes
C4 H4 Cl2 0.95 2.71 3.644(3) 167.8 4_456 yes
C1 H1 O2 0.95 2.44 3.326(4) 155.7 4_556 yes
C1 H1 Cl1 0.95 2.85 3.411(4) 118.6 . yes
N4 H4A Cl1 0.87 2.60 3.444(3) 162.1 4_456 yes

loop_
_geom_torsion_atom_site_label_1
_geom_torsion_atom_site_label_2
_geom_torsion_atom_site_label_3
_geom_torsion_atom_site_label_4
_geom_torsion
_geom_torsion_site_symmetry_1
_geom_torsion_site_symmetry_2
_geom_torsion_site_symmetry_3
_geom_torsion_site_symmetry_4
_geom_torsion_publ_flag
O2 S1 N4 C17 -174.7(2) . . . . ?
O3 S1 N4 C17 56.6(3) . . . . ?
C18 S1 N4 C17 -58.3(3) . . . . ?
C5 N1 C1 C2 -1.0(5) . . . . ?
Cu1 N1 C1 C2 -179.0(2) . . . . ?
N1 C1 C2 C3 -0.1(5) . . . . ?
C1 C2 C3 C4 1.3(5) . . . . ?
C2 C3 C4 C5 -1.3(5) . . . . ?
C1 N1 C5 C4 1.0(4) . . . . ?
Cu1 N1 C5 C4 179.2(2) . . . . ?
C1 N1 C5 C6 -179.1(3) . . . . ?
Cu1 N1 C5 C6 -0.9(3) . . . . ?
C3 C4 C5 N1 0.2(5) . . . . ?
C3 C4 C5 C6 -179.7(3) . . . . ?
C10 N2 C6 C7 0.6(5) . . . . ?
Cu1 N2 C6 C7 -168.8(2) . . . . ?
C10 N2 C6 C5 -179.6(3) . . . . ?
Cu1 N2 C6 C5 11.0(3) . . . . ?
N1 C5 C6 N2 -6.1(4) . . . . ?
C4 C5 C6 N2 173.8(3) . . . . ?
N1 C5 C6 C7 173.7(3) . . . . ?
C4 C5 C6 C7 -6.4(5) . . . . ?
N2 C6 C7 C8 0.4(5) . . . . ?
C5 C6 C7 C8 -179.4(3) . . . . ?
C16 O1 C8 C9 5.7(4) . . . . ?
C16 O1 C8 C7 -175.2(3) . . . . ?
C6 C7 C8 O1 179.7(3) . . . . ?
C6 C7 C8 C9 -1.2(5) . . . . ?
O1 C8 C9 C10 -180.0(3) . . . . ?
C7 C8 C9 C10 1.0(5) . . . . ?
C6 N2 C10 C9 -0.9(5) . . . . ?
Cu1 N2 C10 C9 168.6(2) . . . . ?
C6 N2 C10 C11 178.8(3) . . . . ?
Cu1 N2 C10 C11 -11.8(3) . . . . ?
C8 C9 C10 N2 0.0(5) . . . . ?
C8 C9 C10 C11 -179.5(3) . . . . ?
C15 N3 C11 C12 0.2(4) . . . . ?
Cu1 N3 C11 C12 -174.2(2) . . . . ?
C15 N3 C11 C10 -178.5(3) . . . . ?
Cu1 N3 C11 C10 7.1(3) . . . . ?
N2 C10 C11 N3 2.5(4) . . . . ?
C9 C10 C11 N3 -177.9(3) . . . . ?
N2 C10 C11 C12 -176.2(3) . . . . ?
C9 C10 C11 C12 3.4(5) . . . . ?
N3 C11 C12 C13 0.1(5) . . . . ?
C10 C11 C12 C13 178.7(3) . . . . ?
C11 C12 C13 C14 0.0(5) . . . . ?
C12 C13 C14 C15 -0.4(5) . . . . ?
C11 N3 C15 C14 -0.6(5) . . . . ?
Cu1 N3 C15 C14 173.0(2) . . . . ?
C13 C14 C15 N3 0.7(5) . . . . ?
C8 O1 C16 C17 -174.5(3) . . . . ?
S1 N4 C17 C16 162.2(2) . . . . ?
O1 C16 C17 N4 -62.9(3) . . . . ?
O2 S1 C18 C23 -124.0(3) . . . . ?
O3 S1 C18 C23 5.8(3) . . . . ?
N4 S1 C18 C23 120.9(3) . . . . ?
O2 S1 C18 C19 58.0(3) . . . . ?
O3 S1 C18 C19 -172.2(2) . . . . ?
N4 S1 C18 C19 -57.1(3) . . . . ?
C23 C18 C19 C20 0.1(5) . . . . ?
S1 C18 C19 C20 178.1(2) . . . . ?
C18 C19 C20 C21 -0.7(5) . . . . ?
C19 C20 C21 C22 0.6(5) . . . . ?
C20 C21 C22 C23 0.1(6) . . . . ?
C19 C18 C23 C22 0.5(5) . . . . ?
S1 C18 C23 C22 -177.4(3) . . . . ?
C21 C22 C23 C18 -0.6(6) . . . . ?
